data_8000478
loop_
_publ_author_name
'Su, Binbin'
'Song, Gaomin'
'Molokeev, Maxim S.'
'Golovnev, Nicolay N.'
'Lesnikov, Maxim K.'
'Lin, Zheshuai'
'Xia, Zhiguo'

_publ_section_title
;
 Role of Metal-Chloride Anions in Photoluminescence Regulations for Hybrid
 Metal Halides.
;
_journal_issue 7
_journal_name_full 'The journal of physical chemistry letters'
_journal_page_first 1918
_journal_page_last 1925
_journal_paper_doi 10.1021/acs.jpclett.1c00182
_journal_volume 12
_journal_year 2021
_chemical_formula_sum 'C19 H24 Cl6 F N3 O4 Sn'
_chemical_formula_weight 708.80
_space_group_crystal_system monoclinic
_space_group_IT_number 14
_space_group_name_Hall '-P 2ybc'
_space_group_name_H-M_alt 'P 1 21/c 1'
_atom_sites_solution_hydrogens mixed
_audit_creation_method SHELXL-2014/7
_cell_angle_alpha 90
_cell_angle_beta 119.0175(13)
_cell_angle_gamma 90
_cell_formula_units_Z 4
_cell_length_a 17.1753(10)
_cell_length_b 10.1401(6)
_cell_length_c 17.1948(10)
_cell_measurement_reflns_used 46751
_cell_measurement_temperature 300(2)
_cell_measurement_theta_max 33.783
_cell_measurement_theta_min 2.369
_cell_volume 2618.7(3)
_computing_cell_refinement 'APEX2 (Bruker, 2003-2008)'
_computing_data_collection 'APEX2 (Bruker, 2003-2008)'
_computing_data_reduction 'SAINT (Bruker, 2009)'
_computing_molecular_graphics 'DIAMOND (Brandenburg, 2005)'
_computing_publication_material 'publCIF (Westrip, 2009)'
_computing_structure_refinement 'SHELXL-2014/7 (Sheldrick, 2014)'
_computing_structure_solution 'SHELXS-2014 (Sheldrick, 2014)'
_diffrn_ambient_temperature 300(2)
_diffrn_measured_fraction_theta_full 1.000
_diffrn_measured_fraction_theta_max 0.998
_diffrn_measurement_device_type 'Bruker PHOTON2 CCD'
_diffrn_measurement_method '\f and \w scans'
_diffrn_radiation_type MoK\a
_diffrn_radiation_wavelength 0.71073
_diffrn_reflns_av_R_equivalents 0.0565
_diffrn_reflns_av_unetI/netI 0.0459
_diffrn_reflns_Laue_measured_fraction_full 1.000
_diffrn_reflns_Laue_measured_fraction_max 0.998
_diffrn_reflns_limit_h_max 26
_diffrn_reflns_limit_h_min -26
_diffrn_reflns_limit_k_max 15
_diffrn_reflns_limit_k_min -15
_diffrn_reflns_limit_l_max 26
_diffrn_reflns_limit_l_min -26
_diffrn_reflns_number 46751
_diffrn_reflns_point_group_measured_fraction_full 1.000
_diffrn_reflns_point_group_measured_fraction_max 0.998
_diffrn_reflns_theta_full 25.000
_diffrn_reflns_theta_max 33.783
_diffrn_reflns_theta_min 2.369
_exptl_absorpt_coefficient_mu 1.627
_exptl_absorpt_correction_T_max 0.7461
_exptl_absorpt_correction_T_min 0.5740
_exptl_absorpt_correction_type multi-scan
_exptl_absorpt_process_details
;
SADABS-2004/1. Bruker AXS Inc., Madison, Wisconsin, USA, 2004
;
_exptl_crystal_colour colorless
_exptl_crystal_density_diffrn 1.798
_exptl_crystal_description block
_exptl_crystal_F_000 1408
_exptl_crystal_size_max 0.4
_exptl_crystal_size_mid 0.2
_exptl_crystal_size_min 0.2
_refine_diff_density_max 1.796
_refine_diff_density_min -1.469
_refine_diff_density_rms 0.120
_refine_ls_extinction_method none
_refine_ls_goodness_of_fit_ref 1.088
_refine_ls_hydrogen_treatment mixed
_refine_ls_matrix_type full
_refine_ls_number_parameters 313
_refine_ls_number_reflns 10481
_refine_ls_number_restraints 2
_refine_ls_restrained_S_all 1.088
_refine_ls_R_factor_all 0.0966
_refine_ls_R_factor_gt 0.0698
_refine_ls_shift/su_max 0.001
_refine_ls_shift/su_mean 0.000
_refine_ls_structure_factor_coef Fsqd
_refine_ls_weighting_details 'w=1/[\s^2^(Fo^2^)+(0.0444P)^2^+7.1076P] where P=(Fo^2^+2Fc^2^)/3'
_refine_ls_weighting_scheme calc
_refine_ls_wR_factor_gt 0.1324
_refine_ls_wR_factor_ref 0.1428
_reflns_Friedel_coverage 0.000
_reflns_number_gt 7919
_reflns_number_total 10481
_reflns_threshold_expression 'I > 2\s(I)'
_cod_data_source_file jz1c00182_si_004.cif
_cod_data_source_block b
_cod_depositor_comments 'Adding full bibliography for 8000478--8000480.cif.'
_cod_original_sg_symbol_H-M 'P 21/c'
_cod_database_code 8000478
_shelx_shelxl_version_number 2014/7
_shelx_space_group_comment
;
The symmetry employed for this shelxl refinement is uniquely defined
by the following loop, which should always be used as a source of
symmetry information in preference to the above space-group names.
They are only intended as comments.
;

loop_
_space_group_symop_operation_xyz
'x, y, z'
'-x, y+1/2, -z+1/2'
'-x, -y, -z'
'x, -y-1/2, z-1/2'

loop_
_atom_site_label
_atom_site_type_symbol
_atom_site_fract_x
_atom_site_fract_y
_atom_site_fract_z
_atom_site_U_iso_or_equiv
_atom_site_adp_type
_atom_site_occupancy
_atom_site_site_symmetry_order
_atom_site_calc_flag
_atom_site_refinement_flags_posn
_atom_site_refinement_flags_adp
_atom_site_refinement_flags_occupancy
_atom_site_disorder_assembly
_atom_site_disorder_group
Sn Sn 0.68362(2) 0.22564(3) 0.09184(2) 0.02963(7) Uani 1 1 d . . . . .
Cl1 Cl 0.71569(8) 0.00604(11) 0.15816(10) 0.0579(3) Uani 1 1 d . . . . .
Cl2 Cl 0.64339(11) 0.44610(12) 0.03383(9) 0.0673(4) Uani 1 1 d . . . . .
Cl3 Cl 0.54786(8) 0.13980(12) -0.02863(8) 0.0512(3) Uani 1 1 d . . . . .
Cl4 Cl 0.82246(7) 0.31087(12) 0.21383(9) 0.0516(3) Uani 1 1 d . . . . .
Cl5 Cl 0.76375(12) 0.17971(19) 0.01306(12) 0.0800(5) Uani 1 1 d . . . . .
Cl6 Cl 0.60873(10) 0.27045(15) 0.18010(11) 0.0629(4) Uani 1 1 d . . . . .
F F 0.9322(2) -0.4260(3) 0.50739(17) 0.0558(8) Uani 1 1 d . . . . .
C7 C 0.8837(2) -0.2909(3) 0.3774(2) 0.0256(6) Uani 1 1 d . . . . .
C8 C 0.9070(2) -0.1835(3) 0.3421(2) 0.0253(6) Uani 1 1 d . . . . .
H8 H 0.8677 -0.1562 0.2844 0.030 Uiso 1 1 calc R U . . .
C11 C 0.9506(2) 0.0145(4) 0.2561(2) 0.0300(7) Uani 1 1 d . . . . .
H11 H 0.8960 0.0615 0.2439 0.036 Uiso 1 1 calc R U . . .
C9 C 0.9868(2) -0.1160(3) 0.3900(2) 0.0253(6) Uani 1 1 d . . . . .
C5 C 1.0233(3) -0.2524(4) 0.5175(2) 0.0327(8) Uani 1 1 d . . . . .
H5 H 1.0606 -0.2754 0.5765 0.039 Uiso 1 1 calc R U . . .
C3 C 1.1442(2) 0.0281(4) 0.4832(3) 0.0305(7) Uani 1 1 d . . . . .
C2 C 1.0851(2) 0.0503(4) 0.3949(3) 0.0314(7) Uani 1 1 d . . . . .
H2 H 1.0986 0.1160 0.3656 0.038 Uiso 1 1 calc R U . . .
C1 C 1.2256(3) 0.1081(4) 0.5297(3) 0.0362(9) Uani 1 1 d . . . . .
C4 C 1.1254(2) -0.0722(4) 0.5275(2) 0.0311(7) Uani 1 1 d . . . . .
C17 C 0.7542(3) -0.3445(5) 0.2313(2) 0.0397(9) Uani 1 1 d . . . . .
H17A H 0.7562 -0.4252 0.2020 0.048 Uiso 1 1 calc R U . . .
H17B H 0.7788 -0.2740 0.2118 0.048 Uiso 1 1 calc R U . . .
C12 C 0.9413(3) -0.0828(5) 0.1866(3) 0.0402(9) Uani 1 1 d . . . . .
H12A H 0.8827 -0.0947 0.1355 0.048 Uiso 1 1 calc R U . . .
H12B H 0.9778 -0.1617 0.2060 0.048 Uiso 1 1 calc R U . . .
C16 C 0.6587(3) -0.3127(4) 0.2054(3) 0.0407(9) Uani 1 1 d . . . . .
H16A H 0.6564 -0.2300 0.2325 0.049 Uiso 1 1 calc R U . . .
H16B H 0.6242 -0.3027 0.1413 0.049 Uiso 1 1 calc R U . . .
C6 C 0.9473(3) -0.3208(4) 0.4684(2) 0.0319(7) Uani 1 1 d . . . . .
C10 C 1.0463(2) -0.1463(3) 0.4794(2) 0.0267(7) Uani 1 1 d . . . . .
C15 C 0.6762(3) -0.4423(5) 0.3320(3) 0.0421(10) Uani 1 1 d . . . . .
H15A H 0.6530 -0.5168 0.3498 0.050 Uiso 1 1 calc R U . . .
H15B H 0.6734 -0.3653 0.3640 0.050 Uiso 1 1 calc R U . . .
C13 C 0.9873(3) 0.0471(5) 0.1961(3) 0.0443(10) Uani 1 1 d . . . . .
H13A H 1.0515 0.0463 0.2210 0.053 Uiso 1 1 calc R U . . .
H13B H 0.9565 0.1132 0.1505 0.053 Uiso 1 1 calc R U . . .
C14 C 0.7725(3) -0.4689(5) 0.3575(3) 0.0455(11) Uani 1 1 d . . . . .
H14A H 0.8075 -0.4786 0.4215 0.055 Uiso 1 1 calc R U . . .
H14B H 0.7765 -0.5506 0.3303 0.055 Uiso 1 1 calc R U . . .
C19 C 0.4786(4) -0.4917(7) 0.2323(5) 0.0702(17) Uani 1 1 d . . . . .
H19A H 0.4189 -0.4642 0.2151 0.084 Uiso 1 1 calc R U . . .
H19B H 0.4769 -0.5708 0.2008 0.084 Uiso 1 1 calc R U . . .
H19C H 0.5101 -0.5085 0.2951 0.084 Uiso 1 1 calc R U . . .
C18 C 0.5246(3) -0.3863(6) 0.2104(4) 0.0609(14) Uani 1 1 d . . . . .
H18A H 0.5246 -0.3062 0.2413 0.073 Uiso 1 1 calc R U . . .
H18B H 0.4914 -0.3686 0.1471 0.073 Uiso 1 1 calc R U . . .
N2 N 0.8079(2) -0.3606(4) 0.3281(2) 0.0358(7) Uani 1 1 d . . . . .
N3 N 0.6196(2) -0.4200(4) 0.2350(2) 0.0365(7) Uani 1 1 d . . . . .
H3 H 0.6189 -0.5012 0.2038 0.044 Uiso 1 1 calc R U . . .
N1 N 1.00995(19) -0.0168(3) 0.34919(19) 0.0260(6) Uani 1 1 d . . . . .
O2 O 1.2771(2) 0.0948(4) 0.6083(2) 0.0466(8) Uani 1 1 d . . . . .
O1 O 1.1765(2) -0.1000(3) 0.61235(18) 0.0435(7) Uani 1 1 d . . . . .
HO1 H 1.2195 -0.0502 0.6336 0.052 Uiso 1 1 calc R U . . .
O3 O 1.2351(2) 0.1954(3) 0.4778(2) 0.0466(8) Uani 1 1 d . . . . .
HO3 H 1.2866 0.2223 0.5022 0.056 Uiso 1 1 calc R U . . .
OW O 1.3879(3) 0.3083(4) 0.5307(3) 0.0609(10) Uani 1 1 d D . . . .
HW1 H 1.438(3) 0.263(6) 0.560(4) 0.073 Uiso 1 1 d D U . . .
HW2 H 1.380(4) 0.371(5) 0.494(4) 0.073 Uiso 1 1 d D U . . .

loop_
_atom_site_aniso_label
_atom_site_aniso_U_11
_atom_site_aniso_U_22
_atom_site_aniso_U_33
_atom_site_aniso_U_23
_atom_site_aniso_U_13
_atom_site_aniso_U_12
Sn 0.02904(12) 0.02478(11) 0.03556(13) -0.00298(10) 0.01604(10) -0.00461(10)
Cl1 0.0440(6) 0.0309(5) 0.0724(8) 0.0105(5) 0.0074(6) -0.0017(4)
Cl2 0.0858(10) 0.0321(6) 0.0559(7) 0.0102(5) 0.0121(7) -0.0090(6)
Cl3 0.0443(6) 0.0441(6) 0.0431(6) -0.0003(5) 0.0038(5) -0.0098(5)
Cl4 0.0343(5) 0.0398(5) 0.0633(7) -0.0131(5) 0.0098(5) -0.0054(4)
Cl5 0.0925(11) 0.0902(11) 0.0961(12) -0.0467(10) 0.0764(10) -0.0375(9)
Cl6 0.0746(9) 0.0612(8) 0.0808(9) -0.0235(7) 0.0597(8) -0.0219(7)
F 0.0560(16) 0.0641(18) 0.0349(13) 0.0199(13) 0.0122(12) -0.0169(14)
C7 0.0284(15) 0.0246(16) 0.0259(15) -0.0010(12) 0.0149(13) 0.0026(12)
C8 0.0232(14) 0.0265(15) 0.0229(14) 0.0024(12) 0.0086(12) 0.0004(12)
C11 0.0251(16) 0.0313(18) 0.0269(16) 0.0046(13) 0.0073(13) -0.0018(13)
C9 0.0250(15) 0.0244(15) 0.0235(15) -0.0003(12) 0.0093(13) 0.0039(12)
C5 0.0339(18) 0.038(2) 0.0221(15) 0.0029(13) 0.0103(14) 0.0046(15)
C3 0.0224(15) 0.0298(17) 0.0327(18) -0.0067(14) 0.0081(14) 0.0023(13)
C2 0.0266(16) 0.0258(16) 0.0349(18) -0.0028(14) 0.0095(14) -0.0019(13)
C1 0.0253(17) 0.0325(19) 0.043(2) -0.0105(16) 0.0105(16) 0.0007(14)
C4 0.0253(16) 0.0336(18) 0.0274(17) -0.0056(14) 0.0071(14) 0.0049(14)
C17 0.047(2) 0.043(2) 0.0238(17) -0.0017(16) 0.0129(16) -0.0160(19)
C12 0.043(2) 0.043(2) 0.0302(19) -0.0001(17) 0.0140(17) -0.0095(18)
C16 0.045(2) 0.0320(19) 0.0304(19) 0.0073(15) 0.0064(17) -0.0052(17)
C6 0.0373(19) 0.0339(18) 0.0267(16) 0.0068(14) 0.0173(15) 0.0035(15)
C10 0.0274(16) 0.0276(16) 0.0225(15) -0.0008(12) 0.0102(13) 0.0058(13)
C15 0.039(2) 0.050(3) 0.035(2) 0.0055(18) 0.0168(18) -0.0110(19)
C13 0.042(2) 0.053(3) 0.035(2) 0.0087(19) 0.0166(18) -0.010(2)
C14 0.039(2) 0.043(2) 0.042(2) 0.0168(19) 0.0099(19) -0.0098(18)
C19 0.041(3) 0.078(4) 0.086(4) -0.008(3) 0.027(3) -0.012(3)
C18 0.035(2) 0.061(3) 0.072(4) 0.004(3) 0.014(2) 0.000(2)
N2 0.0340(16) 0.0409(18) 0.0262(15) 0.0053(13) 0.0096(13) -0.0121(14)
N3 0.0321(16) 0.0335(17) 0.0356(17) 0.0002(14) 0.0099(14) -0.0042(13)
N1 0.0240(13) 0.0225(13) 0.0261(14) 0.0012(11) 0.0079(11) 0.0010(10)
O2 0.0292(14) 0.057(2) 0.0392(16) -0.0121(14) 0.0053(12) -0.0050(14)
O1 0.0347(15) 0.0537(19) 0.0254(13) -0.0022(13) 0.0015(11) -0.0010(13)
O3 0.0317(15) 0.0400(17) 0.0524(19) -0.0023(14) 0.0081(14) -0.0088(12)
OW 0.0437(19) 0.062(3) 0.078(3) 0.009(2) 0.030(2) -0.0089(18)

loop_
_atom_type_symbol
_atom_type_description
_atom_type_scat_dispersion_real
_atom_type_scat_dispersion_imag
_atom_type_scat_source
C C 0.0033 0.0016 'International Tables Vol C Tables 4.2.6.8 and 6.1.1.4'
H H 0.0000 0.0000 'International Tables Vol C Tables 4.2.6.8 and 6.1.1.4'
N N 0.0061 0.0033 'International Tables Vol C Tables 4.2.6.8 and 6.1.1.4'
O O 0.0106 0.0060 'International Tables Vol C Tables 4.2.6.8 and 6.1.1.4'
Sn Sn -0.6537 1.4246 'International Tables Vol C Tables 4.2.6.8 and 6.1.1.4'
F F 0.0171 0.0103 'International Tables Vol C Tables 4.2.6.8 and 6.1.1.4'
Cl Cl 0.1484 0.1585 'International Tables Vol C Tables 4.2.6.8 and 6.1.1.4'

loop_
_geom_angle_atom_site_label_1
_geom_angle_atom_site_label_2
_geom_angle_atom_site_label_3
_geom_angle
_geom_angle_site_symmetry_1
_geom_angle_site_symmetry_3
_geom_angle_publ_flag
Cl5 Sn Cl3 91.46(5) . . ?
Cl5 Sn Cl2 94.26(7) . . ?
Cl3 Sn Cl2 90.90(5) . . ?
Cl5 Sn Cl1 91.46(6) . . ?
Cl3 Sn Cl1 88.68(4) . . ?
Cl2 Sn Cl1 174.28(6) . . ?
Cl5 Sn Cl4 88.00(5) . . ?
Cl3 Sn Cl4 179.34(5) . . ?
Cl2 Sn Cl4 89.52(5) . . ?
Cl1 Sn Cl4 90.95(4) . . ?
Cl5 Sn Cl6 176.96(7) . . ?
Cl3 Sn Cl6 91.12(5) . . ?
Cl2 Sn Cl6 87.32(6) . . ?
Cl1 Sn Cl6 86.98(6) . . ?
Cl4 Sn Cl6 89.41(5) . . ?
N2 C7 C8 121.6(3) . . ?
N2 C7 C6 124.1(3) . . ?
C8 C7 C6 114.2(3) . . ?
C9 C8 C7 122.3(3) . . ?
C9 C8 H8 118.8 . . ?
C7 C8 H8 118.8 . . ?
N1 C11 C13 120.4(3) . . ?
N1 C11 C12 118.7(3) . . ?
C13 C11 C12 60.6(3) . . ?
N1 C11 H11 115.4 . . ?
C13 C11 H11 115.4 . . ?
C12 C11 H11 115.4 . . ?
N1 C9 C8 119.9(3) . . ?
N1 C9 C10 118.4(3) . . ?
C8 C9 C10 121.6(3) . . ?
C6 C5 C10 120.3(3) . . ?
C6 C5 H5 119.9 . . ?
C10 C5 H5 119.9 . . ?
C2 C3 C4 118.6(3) . . ?
C2 C3 C1 120.4(4) . . ?
C4 C3 C1 121.0(4) . . ?
N1 C2 C3 123.7(4) . . ?
N1 C2 H2 118.2 . . ?
C3 C2 H2 118.2 . . ?
O2 C1 O3 124.4(4) . . ?
O2 C1 C3 122.1(4) . . ?
O3 C1 C3 113.5(4) . . ?
O1 C4 C3 123.6(3) . . ?
O1 C4 C10 117.9(4) . . ?
C3 C4 C10 118.5(3) . . ?
N2 C17 C16 110.7(4) . . ?
N2 C17 H17A 109.5 . . ?
C16 C17 H17A 109.5 . . ?
N2 C17 H17B 109.5 . . ?
C16 C17 H17B 109.5 . . ?
H17A C17 H17B 108.1 . . ?
C11 C12 C13 59.3(3) . . ?
C11 C12 H12A 117.8 . . ?
C13 C12 H12A 117.8 . . ?
C11 C12 H12B 117.8 . . ?
C13 C12 H12B 117.8 . . ?
H12A C12 H12B 115.0 . . ?
N3 C16 C17 110.4(3) . . ?
N3 C16 H16A 109.6 . . ?
C17 C16 H16A 109.6 . . ?
N3 C16 H16B 109.6 . . ?
C17 C16 H16B 109.6 . . ?
H16A C16 H16B 108.1 . . ?
F C6 C5 117.1(3) . . ?
F C6 C7 118.6(3) . . ?
C5 C6 C7 124.3(3) . . ?
C9 C10 C5 117.1(3) . . ?
C9 C10 C4 120.3(3) . . ?
C5 C10 C4 122.6(3) . . ?
N3 C15 C14 112.4(4) . . ?
N3 C15 H15A 109.1 . . ?
C14 C15 H15A 109.1 . . ?
N3 C15 H15B 109.1 . . ?
C14 C15 H15B 109.1 . . ?
H15A C15 H15B 107.9 . . ?
C11 C13 C12 60.2(3) . . ?
C11 C13 H13A 117.8 . . ?
C12 C13 H13A 117.8 . . ?
C11 C13 H13B 117.8 . . ?
C12 C13 H13B 117.8 . . ?
H13A C13 H13B 114.9 . . ?
N2 C14 C15 110.2(4) . . ?
N2 C14 H14A 109.6 . . ?
C15 C14 H14A 109.6 . . ?
N2 C14 H14B 109.6 . . ?
C15 C14 H14B 109.6 . . ?
H14A C14 H14B 108.1 . . ?
C18 C19 H19A 109.5 . . ?
C18 C19 H19B 109.5 . . ?
H19A C19 H19B 109.5 . . ?
C18 C19 H19C 109.5 . . ?
H19A C19 H19C 109.5 . . ?
H19B C19 H19C 109.5 . . ?
C19 C18 N3 113.7(5) . . ?
C19 C18 H18A 108.8 . . ?
N3 C18 H18A 108.8 . . ?
C19 C18 H18B 108.8 . . ?
N3 C18 H18B 108.8 . . ?
H18A C18 H18B 107.7 . . ?
C7 N2 C14 127.6(3) . . ?
C7 N2 C17 122.4(3) . . ?
C14 N2 C17 109.7(3) . . ?
C15 N3 C16 109.6(3) . . ?
C15 N3 C18 112.2(4) . . ?
C16 N3 C18 110.1(4) . . ?
C15 N3 H3 108.3 . . ?
C16 N3 H3 108.3 . . ?
C18 N3 H3 108.3 . . ?
C2 N1 C9 120.4(3) . . ?
C2 N1 C11 120.0(3) . . ?
C9 N1 C11 119.6(3) . . ?
C4 O1 HO1 109.5 . . ?
C1 O3 HO3 109.5 . . ?
HW1 OW HW2 124(6) . . ?

loop_
_geom_bond_atom_site_label_1
_geom_bond_atom_site_label_2
_geom_bond_distance
_geom_bond_site_symmetry_2
_geom_bond_publ_flag
Sn Cl5 2.3989(13) . ?
Sn Cl3 2.4083(11) . ?
Sn Cl2 2.4085(13) . ?
Sn Cl1 2.4398(12) . ?
Sn Cl4 2.4455(11) . ?
Sn Cl6 2.4612(13) . ?
F C6 1.350(4) . ?
C7 N2 1.357(5) . ?
C7 C8 1.397(5) . ?
C7 C6 1.441(5) . ?
C8 C9 1.389(5) . ?
C8 H8 0.9300 . ?
C11 N1 1.456(4) . ?
C11 C13 1.484(6) . ?
C11 C12 1.497(6) . ?
C11 H11 0.9800 . ?
C9 N1 1.390(5) . ?
C9 C10 1.407(5) . ?
C5 C6 1.352(6) . ?
C5 C10 1.412(5) . ?
C5 H5 0.9300 . ?
C3 C2 1.375(5) . ?
C3 C4 1.399(6) . ?
C3 C1 1.473(5) . ?
C2 N1 1.328(5) . ?
C2 H2 0.9300 . ?
C1 O2 1.212(5) . ?
C1 O3 1.321(6) . ?
C4 O1 1.317(4) . ?
C4 C10 1.416(5) . ?
C17 N2 1.469(5) . ?
C17 C16 1.510(6) . ?
C17 H17A 0.9700 . ?
C17 H17B 0.9700 . ?
C12 C13 1.504(6) . ?
C12 H12A 0.9700 . ?
C12 H12B 0.9700 . ?
C16 N3 1.492(5) . ?
C16 H16A 0.9700 . ?
C16 H16B 0.9700 . ?
C15 N3 1.486(5) . ?
C15 C14 1.515(6) . ?
C15 H15A 0.9700 . ?
C15 H15B 0.9700 . ?
C13 H13A 0.9700 . ?
C13 H13B 0.9700 . ?
C14 N2 1.460(5) . ?
C14 H14A 0.9700 . ?
C14 H14B 0.9700 . ?
C19 C18 1.483(8) . ?
C19 H19A 0.9600 . ?
C19 H19B 0.9600 . ?
C19 H19C 0.9600 . ?
C18 N3 1.512(6) . ?
C18 H18A 0.9700 . ?
C18 H18B 0.9700 . ?
N3 H3 0.9800 . ?
O1 HO1 0.8200 . ?
O3 HO3 0.8200 . ?
OW HW1 0.88(3) . ?
OW HW2 0.86(3) . ?

loop_
_geom_torsion_atom_site_label_1
_geom_torsion_atom_site_label_2
_geom_torsion_atom_site_label_3
_geom_torsion_atom_site_label_4
_geom_torsion
_geom_torsion_site_symmetry_1
_geom_torsion_site_symmetry_2
_geom_torsion_site_symmetry_3
_geom_torsion_site_symmetry_4
_geom_torsion_publ_flag
N2 C7 C8 C9 -176.1(3) . . . . ?
C6 C7 C8 C9 2.8(5) . . . . ?
C7 C8 C9 N1 174.8(3) . . . . ?
C7 C8 C9 C10 -4.5(5) . . . . ?
C4 C3 C2 N1 1.3(6) . . . . ?
C1 C3 C2 N1 -179.2(3) . . . . ?
C2 C3 C1 O2 176.9(4) . . . . ?
C4 C3 C1 O2 -3.6(6) . . . . ?
C2 C3 C1 O3 -1.9(5) . . . . ?
C4 C3 C1 O3 177.7(3) . . . . ?
C2 C3 C4 O1 -178.7(4) . . . . ?
C1 C3 C4 O1 1.7(6) . . . . ?
C2 C3 C4 C10 -0.1(5) . . . . ?
C1 C3 C4 C10 -179.7(3) . . . . ?
N1 C11 C12 C13 -110.7(4) . . . . ?
N2 C17 C16 N3 -59.1(5) . . . . ?
C10 C5 C6 F 176.0(4) . . . . ?
C10 C5 C6 C7 -2.0(6) . . . . ?
N2 C7 C6 F 1.3(6) . . . . ?
C8 C7 C6 F -177.6(3) . . . . ?
N2 C7 C6 C5 179.3(4) . . . . ?
C8 C7 C6 C5 0.4(5) . . . . ?
N1 C9 C10 C5 -176.5(3) . . . . ?
C8 C9 C10 C5 2.8(5) . . . . ?
N1 C9 C10 C4 3.3(5) . . . . ?
C8 C9 C10 C4 -177.4(3) . . . . ?
C6 C5 C10 C9 0.4(5) . . . . ?
C6 C5 C10 C4 -179.5(4) . . . . ?
O1 C4 C10 C9 176.5(3) . . . . ?
C3 C4 C10 C9 -2.2(5) . . . . ?
O1 C4 C10 C5 -3.7(5) . . . . ?
C3 C4 C10 C5 177.7(3) . . . . ?
N1 C11 C13 C12 108.0(4) . . . . ?
N3 C15 C14 N2 56.5(5) . . . . ?
C8 C7 N2 C14 -175.9(4) . . . . ?
C6 C7 N2 C14 5.3(7) . . . . ?
C8 C7 N2 C17 11.4(6) . . . . ?
C6 C7 N2 C17 -167.3(4) . . . . ?
C15 C14 N2 C7 128.1(4) . . . . ?
C15 C14 N2 C17 -58.5(5) . . . . ?
C16 C17 N2 C7 -125.5(4) . . . . ?
C16 C17 N2 C14 60.7(5) . . . . ?
C14 C15 N3 C16 -54.3(5) . . . . ?
C14 C15 N3 C18 -176.9(4) . . . . ?
C17 C16 N3 C15 55.0(5) . . . . ?
C17 C16 N3 C18 178.9(4) . . . . ?
C19 C18 N3 C15 -61.3(6) . . . . ?
C19 C18 N3 C16 176.3(5) . . . . ?
C3 C2 N1 C9 -0.1(6) . . . . ?
C3 C2 N1 C11 179.1(4) . . . . ?
C8 C9 N1 C2 178.5(3) . . . . ?
C10 C9 N1 C2 -2.2(5) . . . . ?
C8 C9 N1 C11 -0.7(5) . . . . ?
C10 C9 N1 C11 178.6(3) . . . . ?
C13 C11 N1 C2 39.7(5) . . . . ?
C12 C11 N1 C2 110.5(4) . . . . ?
C13 C11 N1 C9 -141.1(4) . . . . ?
C12 C11 N1 C9 -70.3(4) . . . . ?
